data_4334691
loop_
_publ_author_name
'Christian Lorber'
'Laure Vendier'

_publ_contact_author
;
Christian Lorber
;
_publ_contact_author_address
;
Laboratoire de Chimie de Coordination
205 Route de Narbonne
31077 Toulouse Cedex 04
;
_publ_contact_author_email lorber@lcc-toulouse.fr
_publ_section_title
;
 Tight Encapsulation of a "Naked" Chloride in an Imidotitanium Hexanuclear
 Host
;
_journal_name_full 'Inorganic Chemistry'
_journal_page_first 4756
_journal_page_last 4758
_journal_paper_doi 10.1021/ic400211s
_journal_volume 52
_journal_year 2013
_chemical_absolute_configuration ad
_chemical_compound_source 'synthesis as described'
_chemical_formula_moiety 'C72 H102 Cl13 N6 Ti6, C8 H24 N Si2, C7 H8'
_chemical_formula_sum 'C87 H134 Cl13 N7 Si2 Ti6'
_chemical_formula_weight 2082.44
_chemical_name_systematic
;
 ?
;
_space_group_IT_number 9
_symmetry_cell_setting monoclinic
_symmetry_Int_Tables_number 9
_symmetry_space_group_name_Hall 'C -2yc'
_symmetry_space_group_name_H-M 'C 1 c 1'
_atom_sites_solution_hydrogens geom
_atom_sites_solution_primary direct
_atom_sites_solution_secondary difmap
_cell_angle_alpha 90
_cell_angle_beta 120.892(5)
_cell_angle_gamma 90
_cell_formula_units_Z 4
_cell_length_a 27.1960(11)
_cell_length_b 17.1200(4)
_cell_length_c 26.6290(9)
_cell_measurement_reflns_used 27208
_cell_measurement_temperature 180(2)
_cell_measurement_theta_max 29.2488
_cell_measurement_theta_min 3.4179
_cell_measurement_wavelength 0.71073
_cell_volume 10639.5(8)
_computing_cell_refinement
;
        CrysAlisPro, Agilent Technologies,
        Version 1.171.35.15 (release 03-08-2011 CrysAlis171 .NET)
        (compiled Aug  3 2011,13:03:54)
;
_computing_data_collection
;
        CrysAlisPro, Agilent Technologies,
        Version 1.171.35.15 (release 03-08-2011 CrysAlis171 .NET)
        (compiled Aug  3 2011,13:03:54)
;
_computing_data_reduction
;
        CrysAlisPro, Agilent Technologies,
        Version 1.171.35.15 (release 03-08-2011 CrysAlis171 .NET)
        (compiled Aug  3 2011,13:03:54)
;
_computing_molecular_graphics 'Ortep-3 for Windows (Farrugia, 1997)'
_computing_publication_material 'WinGX publication routines (Farrugia, 1999)'
_computing_structure_refinement 'SHELXL-97 (Sheldrick, 2008)'
_computing_structure_solution 'SIR92 (Giacovazzo et al, 1993)'
_diffrn_ambient_temperature 180(2)
_diffrn_detector_area_resol_mean 16.1978
_diffrn_measured_fraction_theta_full 0.996
_diffrn_measured_fraction_theta_max 0.996
_diffrn_measurement_device_type 'Xcalibur, Eos, Gemini ultra'
_diffrn_measurement_method '\w scans'
_diffrn_orient_matrix_UB_11 0.0159332
_diffrn_orient_matrix_UB_12 0.0091922
_diffrn_orient_matrix_UB_13 -0.0135458
_diffrn_orient_matrix_UB_21 -0.002004
_diffrn_orient_matrix_UB_22 0.0403094
_diffrn_orient_matrix_UB_23 0.0048282
_diffrn_orient_matrix_UB_31 0.0258164
_diffrn_orient_matrix_UB_32 -0.0025492
_diffrn_orient_matrix_UB_33 0.0275106
_diffrn_radiation_monochromator graphite
_diffrn_radiation_probe x-ray
_diffrn_radiation_type MoK\a
_diffrn_radiation_wavelength 0.71073
_diffrn_reflns_av_R_equivalents 0.0282
_diffrn_reflns_av_unetI/netI 0.0385
_diffrn_reflns_limit_h_max 33
_diffrn_reflns_limit_h_min -33
_diffrn_reflns_limit_k_max 21
_diffrn_reflns_limit_k_min -21
_diffrn_reflns_limit_l_max 33
_diffrn_reflns_limit_l_min -33
_diffrn_reflns_number 55633
_diffrn_reflns_theta_full 26.37
_diffrn_reflns_theta_max 26.37
_diffrn_reflns_theta_min 3.42
_exptl_absorpt_coefficient_mu 0.82
_exptl_absorpt_correction_T_max 0.9987
_exptl_absorpt_correction_T_min 0.8451
_exptl_absorpt_correction_type multi-scan
_exptl_absorpt_process_details
;
        CrysAlisPro, Agilent Technologies,
        Version 1.171.35.15 (release 03-08-2011 CrysAlis171 .NET)
        (compiled Aug  3 2011,13:03:54)
        empirical absorption correction using spherical harmonics,
 implemented in SCALE3 ABSPACK scaling algorithm.
;
_exptl_crystal_colour yellow
_exptl_crystal_density_diffrn 1.3
_exptl_crystal_description block
_exptl_crystal_F_000 4344
_exptl_crystal_size_max 0.2
_exptl_crystal_size_mid 0.15
_exptl_crystal_size_min 0.05
_refine_diff_density_max 1.158
_refine_diff_density_min -0.464
_refine_diff_density_rms 0.063
_refine_ls_abs_structure_details 'Flack H D (1983), Acta Cryst. A39, 876-881'
_refine_ls_abs_structure_Flack 0.00(2)
_refine_ls_extinction_method none
_refine_ls_goodness_of_fit_ref 1.035
_refine_ls_hydrogen_treatment constr
_refine_ls_matrix_type full
_refine_ls_number_parameters 1069
_refine_ls_number_reflns 21276
_refine_ls_number_restraints 2
_refine_ls_restrained_S_all 1.035
_refine_ls_R_factor_all 0.0581
_refine_ls_R_factor_gt 0.0415
_refine_ls_shift/su_max 0.001
_refine_ls_shift/su_mean 0
_refine_ls_structure_factor_coef Fsqd
_refine_ls_weighting_details 'calc w=1/[\s^2^(Fo^2^)+(0.0461P)^2^+17.0717P] where P=(Fo^2^+2Fc^2^)/3'
_refine_ls_weighting_scheme calc
_refine_ls_wR_factor_gt 0.0955
_refine_ls_wR_factor_ref 0.1071
_reflns_number_gt 17746
_reflns_number_total 21276
_reflns_threshold_expression >2\s(I)
_cod_data_source_file ic400211s_si_001_2.cif
_cod_data_source_block '[*2*][(Me3Si)2NMe2]'
_cod_database_code 4334691

loop_
_symmetry_equiv_pos_as_xyz
'x, y, z'
'x, -y, z+1/2'
'x+1/2, y+1/2, z'
'x+1/2, -y+1/2, z+1/2'

loop_
_atom_site_label
_atom_site_type_symbol
_atom_site_fract_x
_atom_site_fract_y
_atom_site_fract_z
_atom_site_U_iso_or_equiv
_atom_site_adp_type
_atom_site_occupancy
_atom_site_symmetry_multiplicity
_atom_site_calc_flag
_atom_site_refinement_flags
C1 C 0.5067(2) -0.2016(3) 0.3924(2) 0.0573(13) Uani 1 1 d .
C2 C 0.2990(2) 0.2534(4) 0.2888(2) 0.0749(17) Uani 1 1 d .
H2A H 0.2662 0.2847 0.2604 0.112 Uiso 1 1 calc R
H2B H 0.3245 0.286 0.3226 0.112 Uiso 1 1 calc R
H2C H 0.2853 0.2093 0.3018 0.112 Uiso 1 1 calc R
C3 C 0.35603(19) 0.2905(3) 0.24381(18) 0.0481(11) Uani 1 1 d .
C4 C 0.3241(2) 0.3273(3) 0.1903(2) 0.0633(14) Uani 1 1 d .
H4 H 0.287 0.3082 0.1628 0.076 Uiso 1 1 calc R
C5 C 0.46761(19) -0.1417(3) 0.38239(18) 0.0400(10) Uani 1 1 d .
C6 C 0.4085(2) -0.1496(3) 0.34051(19) 0.0500(11) Uani 1 1 d .
C7 C 0.3909(3) -0.2198(3) 0.3112(2) 0.0665(16) Uani 1 1 d .
H7 H 0.3514 -0.2271 0.2832 0.08 Uiso 1 1 calc R
C8 C 0.4282(3) -0.2792(4) 0.3208(3) 0.083(2) Uani 1 1 d .
H8 H 0.4145 -0.3271 0.3001 0.099 Uiso 1 1 calc R
C9 C 0.3985(2) 0.4214(4) 0.2151(2) 0.0703(16) Uani 1 1 d .
H9 H 0.4122 0.4655 0.2043 0.084 Uiso 1 1 calc R
C10 C 0.3672(2) -0.0853(3) 0.3287(2) 0.0609(13) Uani 1 1 d .
H10 H 0.3904 -0.0383 0.35 0.073 Uiso 1 1 calc R
C11 C 0.41185(19) 0.3213(3) 0.28338(17) 0.0410(10) Uani 1 1 d .
C12 C 0.4329(2) 0.3876(3) 0.27071(19) 0.0497(11) Uani 1 1 d .
C13 C 0.4883(4) 0.5103(5) 0.3211(4) 0.124(3) Uani 1 1 d .
H13A H 0.5248 0.5276 0.3547 0.186 Uiso 1 1 calc R
H13B H 0.4569 0.524 0.3276 0.186 Uiso 1 1 calc R
H13C H 0.4823 0.5361 0.2855 0.186 Uiso 1 1 calc R
C14 C 0.75206(18) 0.1578(3) 0.47311(19) 0.0462(11) Uani 1 1 d .
C15 C 0.7584(2) 0.2280(3) 0.4494(2) 0.0521(12) Uani 1 1 d .
C16 C 0.79447(18) 0.0999(3) 0.49517(19) 0.0533(13) Uani 1 1 d .
C17 C 0.7861(2) 0.0243(4) 0.5200(2) 0.0607(15) Uani 1 1 d .
H17 H 0.7668 0.0385 0.5422 0.073 Uiso 1 1 calc R
C18 C 0.3683(2) 0.1887(3) 0.5589(2) 0.0461(10) Uani 1 1 d .
C19 C 0.2698(3) 0.1931(4) 0.5305(3) 0.0776(18) Uani 1 1 d .
H19 H 0.2304 0.1887 0.5015 0.093 Uiso 1 1 calc R
C20 C 0.29365(19) 0.1624(3) 0.4530(2) 0.0588(13) Uani 1 1 d .
H20 H 0.3296 0.1594 0.4514 0.071 Uiso 1 1 calc R
C21 C 0.4472(3) 0.2211(4) 0.6641(2) 0.0733(17) Uani 1 1 d .
H21 H 0.471 0.212 0.6458 0.088 Uiso 1 1 calc R
C22 C 0.6378(2) 0.0501(3) 0.77198(19) 0.0583(13) Uani 1 1 d .
H22 H 0.606 0.0557 0.7304 0.07 Uiso 1 1 calc R
C23 C 0.6686(3) 0.1275(4) 0.7908(3) 0.0809(18) Uani 1 1 d .
H23A H 0.6971 0.1258 0.8327 0.121 Uiso 1 1 calc R
H23B H 0.6409 0.1691 0.7831 0.121 Uiso 1 1 calc R
H23C H 0.6878 0.1377 0.7688 0.121 Uiso 1 1 calc R
C24 C 0.7057(3) -0.0618(4) 0.8214(2) 0.0714(16) Uani 1 1 d .
H24 H 0.6981 -0.0586 0.8524 0.086 Uiso 1 1 calc R
C25 C 0.7285(2) -0.0755(3) 0.7308(2) 0.0590(13) Uani 1 1 d .
C26 C 0.6415(2) 0.4625(3) 0.6237(2) 0.0446(11) Uani 1 1 d .
C27 C 0.4865(3) -0.2696(3) 0.3611(3) 0.0759(17) Uani 1 1 d .
H27 H 0.5124 -0.3105 0.3668 0.091 Uiso 1 1 calc R
C28 C 0.6772(2) -0.0111(3) 0.77367(18) 0.0565(13) Uani 1 1 d .
C29 C 0.6623(2) 0.5133(3) 0.5978(3) 0.0594(13) Uani 1 1 d .
C30 C 0.2930(2) 0.1697(4) 0.2100(3) 0.0694(15) Uani 1 1 d .
H30A H 0.2814 0.1249 0.2244 0.104 Uiso 1 1 calc R
H30B H 0.3141 0.1512 0.1915 0.104 Uiso 1 1 calc R
H30C H 0.2589 0.1984 0.1812 0.104 Uiso 1 1 calc R
C31 C 0.6779(3) 0.5882(3) 0.6208(3) 0.0821(19) Uani 1 1 d .
H31 H 0.6925 0.6239 0.6044 0.099 Uiso 1 1 calc R
C32 C 0.6887(2) -0.0209(3) 0.72754(18) 0.0453(11) Uani 1 1 d .
C33 C 0.3110(2) 0.1808(3) 0.5149(2) 0.0561(13) Uani 1 1 d .
C34 C 0.7435(3) -0.1148(4) 0.8245(3) 0.092(2) Uani 1 1 d .
H34 H 0.7627 -0.1475 0.858 0.111 Uiso 1 1 calc R
C35 C 0.6724(3) 0.6111(4) 0.6672(3) 0.085(2) Uani 1 1 d .
H35 H 0.6827 0.6629 0.6819 0.102 Uiso 1 1 calc R
C36 C 0.6525(2) 0.5607(3) 0.6924(3) 0.0701(16) Uani 1 1 d .
H36 H 0.6497 0.5775 0.7249 0.084 Uiso 1 1 calc R
C37 C 0.33111(19) 0.2233(3) 0.2607(2) 0.0549(13) Uani 1 1 d .
H37 H 0.3639 0.1913 0.2906 0.066 Uiso 1 1 calc R
C38 C 0.7414(3) -0.0835(4) 0.6824(2) 0.0720(17) Uani 1 1 d .
H38 H 0.7255 -0.0362 0.6569 0.086 Uiso 1 1 calc R
C39 C 0.4895(2) 0.4225(3) 0.3143(2) 0.0526(12) Uani 1 1 d .
H39 H 0.5001 0.3994 0.3531 0.063 Uiso 1 1 calc R
C40 C 0.3850(2) 0.2080(3) 0.6173(2) 0.0598(13) Uani 1 1 d .
C41 C 0.7551(3) -0.1225(4) 0.7796(3) 0.084(2) Uani 1 1 d .
H41 H 0.7817 -0.1609 0.7827 0.101 Uiso 1 1 calc R
C42 C 0.9251(4) 0.9391(5) 0.9201(4) 0.099(2) Uani 1 1 d .
H42 H 0.9044 0.9174 0.8819 0.119 Uiso 1 1 calc R
C43 C 0.6364(2) 0.4850(3) 0.6711(2) 0.0553(12) Uani 1 1 d .
C44 C 0.2855(3) 0.2116(4) 0.5875(4) 0.093(2) Uani 1 1 d .
H44 H 0.2568 0.2196 0.5973 0.112 Uiso 1 1 calc R
C45 C 0.3422(3) 0.2185(4) 0.6298(3) 0.0812(19) Uani 1 1 d .
H45 H 0.3522 0.2309 0.6687 0.097 Uiso 1 1 calc R
C46 C 0.6705(3) 0.4887(3) 0.5481(3) 0.0659(15) Uani 1 1 d .
H46 H 0.6535 0.4353 0.5359 0.079 Uiso 1 1 calc R
C47 C 0.4657(4) 0.1617(5) 0.7136(3) 0.115(3) Uani 1 1 d .
H47A H 0.4419 0.1678 0.7311 0.172 Uiso 1 1 calc R
H47B H 0.506 0.1706 0.7435 0.172 Uiso 1 1 calc R
H47C H 0.4612 0.1087 0.6979 0.172 Uiso 1 1 calc R
C48 C 0.6100(3) 0.0318(5) 0.8098(2) 0.087(2) Uani 1 1 d .
H48A H 0.601 -0.0241 0.8071 0.131 Uiso 1 1 calc R
H48B H 0.5747 0.0622 0.7951 0.131 Uiso 1 1 calc R
H48C H 0.6368 0.0457 0.8507 0.131 Uiso 1 1 calc R
C49 C 0.6390(3) 0.5410(5) 0.4948(3) 0.093(2) Uani 1 1 d .
H49A H 0.5977 0.5372 0.479 0.139 Uiso 1 1 calc R
H49B H 0.6476 0.5243 0.4649 0.139 Uiso 1 1 calc R
H49C H 0.6514 0.5952 0.5059 0.139 Uiso 1 1 calc R
C50 C 0.6148(3) 0.4291(3) 0.6990(2) 0.0692(16) Uani 1 1 d .
H50 H 0.5906 0.3895 0.6687 0.083 Uiso 1 1 calc R
C51 C 0.9703(4) 0.8993(6) 0.9618(5) 0.116(3) Uani 1 1 d .
H51 H 0.9808 0.8502 0.9535 0.139 Uiso 1 1 calc R
C52 C 0.9075(3) 1.0098(4) 0.9300(4) 0.086(2) Uani 1 1 d .
C53 C 0.5702(2) -0.1918(3) 0.4364(3) 0.0747(18) Uani 1 1 d .
H53 H 0.5773 -0.1349 0.446 0.09 Uiso 1 1 calc R
C54 C 0.4572(4) 0.3045(5) 0.6864(4) 0.113(3) Uani 1 1 d .
H54A H 0.4537 0.3398 0.6558 0.17 Uiso 1 1 calc R
H54B H 0.4957 0.309 0.721 0.17 Uiso 1 1 calc R
H54C H 0.4286 0.3185 0.6968 0.17 Uiso 1 1 calc R
C55 C 0.8098(2) 0.2384(4) 0.4496(3) 0.0684(16) Uani 1 1 d .
H55 H 0.8157 0.2855 0.4346 0.082 Uiso 1 1 calc R
C56 C 0.5879(3) -0.2346(5) 0.4922(3) 0.100(2) Uani 1 1 d .
H56A H 0.5824 -0.2909 0.4844 0.15 Uiso 1 1 calc R
H56B H 0.5645 -0.217 0.5083 0.15 Uiso 1 1 calc R
H56C H 0.6284 -0.224 0.5205 0.15 Uiso 1 1 calc R
C57 C 0.7142(5) -0.1528(7) 0.6447(5) 0.149(4) Uani 1 1 d .
H57A H 0.7393 -0.1982 0.6618 0.224 Uiso 1 1 calc R
H57B H 0.7078 -0.1428 0.6055 0.224 Uiso 1 1 calc R
H57C H 0.6774 -0.1632 0.6418 0.224 Uiso 1 1 calc R
C58 C 0.8514(2) 0.1824(4) 0.4709(3) 0.0759(19) Uani 1 1 d .
H58 H 0.8857 0.1909 0.4705 0.091 Uiso 1 1 calc R
C59 C 0.5355(3) 0.4013(5) 0.3038(4) 0.110(3) Uani 1 1 d .
H59A H 0.5313 0.3464 0.2918 0.166 Uiso 1 1 calc R
H59B H 0.5726 0.4087 0.3398 0.166 Uiso 1 1 calc R
H59C H 0.5335 0.4345 0.2728 0.166 Uiso 1 1 calc R
C60 C 0.8049(3) -0.0867(6) 0.7035(4) 0.127(3) Uani 1 1 d .
H60A H 0.824 -0.1227 0.7367 0.19 Uiso 1 1 calc R
H60B H 0.8215 -0.0345 0.7157 0.19 Uiso 1 1 calc R
H60C H 0.8101 -0.1051 0.6717 0.19 Uiso 1 1 calc R
C61 C 0.8440(2) 0.1143(4) 0.4929(2) 0.0694(18) Uani 1 1 d .
H61 H 0.8732 0.0757 0.507 0.083 Uiso 1 1 calc R
C62 C 0.3455(3) 0.3916(4) 0.1763(2) 0.0770(18) Uani 1 1 d .
H62 H 0.323 0.4156 0.1391 0.092 Uiso 1 1 calc R
C63 C 0.7121(2) 0.2885(3) 0.4219(3) 0.0615(14) Uani 1 1 d .
H63 H 0.6866 0.2814 0.4384 0.074 Uiso 1 1 calc R
C64 C 0.7349(4) 0.3713(4) 0.4355(5) 0.118(3) Uani 1 1 d .
H64A H 0.7587 0.3781 0.478 0.177 Uiso 1 1 calc R
H64B H 0.7027 0.4081 0.4197 0.177 Uiso 1 1 calc R
H64C H 0.758 0.3813 0.4175 0.177 Uiso 1 1 calc R
C65 C 0.6756(3) 0.2756(5) 0.3561(3) 0.095(2) Uani 1 1 d .
H65A H 0.6989 0.285 0.3383 0.142 Uiso 1 1 calc R
H65B H 0.6431 0.3118 0.3394 0.142 Uiso 1 1 calc R
H65C H 0.6614 0.2218 0.3482 0.142 Uiso 1 1 calc R
C66 C 0.8566(4) 1.0505(5) 0.8805(4) 0.123(3) Uani 1 1 d .
H66A H 0.8689 1.0801 0.8573 0.185 Uiso 1 1 calc R
H66B H 0.8398 1.0863 0.8964 0.185 Uiso 1 1 calc R
H66C H 0.8279 1.0117 0.8555 0.185 Uiso 1 1 calc R
C67 C 0.5777(5) 0.4661(5) 0.7196(5) 0.134(4) Uani 1 1 d .
H67A H 0.5992 0.508 0.7475 0.201 Uiso 1 1 calc R
H67B H 0.5668 0.4266 0.7386 0.201 Uiso 1 1 calc R
H67C H 0.5432 0.488 0.6859 0.201 Uiso 1 1 calc R
C68 C 0.7462(3) -0.0309(3) 0.4716(2) 0.0731(16) Uani 1 1 d .
H68A H 0.7083 -0.0069 0.4486 0.11 Uiso 1 1 calc R
H68B H 0.743 -0.0799 0.4887 0.11 Uiso 1 1 calc R
H68C H 0.7616 -0.0416 0.4461 0.11 Uiso 1 1 calc R
C69 C 0.8417(3) -0.0206(5) 0.5631(3) 0.108(3) Uani 1 1 d .
H69A H 0.8589 -0.0424 0.5416 0.161 Uiso 1 1 calc R
H69B H 0.8324 -0.0631 0.5815 0.161 Uiso 1 1 calc R
H69C H 0.8689 0.0153 0.5933 0.161 Uiso 1 1 calc R
C70 C 0.5049(4) 0.1872(5) 0.2315(3) 0.126(3) Uani 1 1 d .
H70A H 0.5115 0.1458 0.2597 0.188 Uiso 1 1 calc R
H70B H 0.474 0.2214 0.2271 0.188 Uiso 1 1 calc R
H70C H 0.54 0.2177 0.2455 0.188 Uiso 1 1 calc R
C71 C 0.3325(4) -0.0632(6) 0.2645(4) 0.125(3) Uani 1 1 d .
H71A H 0.3584 -0.0471 0.2511 0.187 Uiso 1 1 calc R
H71B H 0.3066 -0.02 0.2594 0.187 Uiso 1 1 calc R
H71C H 0.3099 -0.1084 0.2417 0.187 Uiso 1 1 calc R
C72 C 0.6078(3) -0.2170(6) 0.4130(4) 0.129(3) Uani 1 1 d .
H72A H 0.6476 -0.202 0.4408 0.193 Uiso 1 1 calc R
H72B H 0.5949 -0.1915 0.3753 0.193 Uiso 1 1 calc R
H72C H 0.6055 -0.2738 0.4077 0.193 Uiso 1 1 calc R
C73 C 1.0020(4) 0.9326(7) 1.0189(5) 0.115(3) Uani 1 1 d .
H73 H 1.0341 0.9062 1.0496 0.138 Uiso 1 1 calc R
C74 C 0.7332(3) 0.4815(4) 0.5673(3) 0.094(2) Uani 1 1 d .
H74A H 0.7512 0.5332 0.5776 0.141 Uiso 1 1 calc R
H74B H 0.7367 0.4597 0.5352 0.141 Uiso 1 1 calc R
H74C H 0.7524 0.4469 0.6014 0.141 Uiso 1 1 calc R
C75 C 0.5246(3) 0.0780(4) 0.1793(3) 0.095(2) Uani 1 1 d .
H75A H 0.5651 0.0922 0.2041 0.143 Uiso 1 1 calc R
H75B H 0.5175 0.0596 0.1413 0.143 Uiso 1 1 calc R
H75C H 0.5153 0.0363 0.1983 0.143 Uiso 1 1 calc R
C76 C 0.6644(4) 0.3855(6) 0.7489(4) 0.136(4) Uani 1 1 d .
H76A H 0.6861 0.3581 0.7341 0.205 Uiso 1 1 calc R
H76B H 0.6497 0.3476 0.7654 0.205 Uiso 1 1 calc R
H76C H 0.6896 0.4227 0.7792 0.205 Uiso 1 1 calc R
C77 C 0.4747(3) 0.3168(4) 0.1318(3) 0.089(2) Uani 1 1 d .
H77A H 0.4996 0.3384 0.171 0.133 Uiso 1 1 calc R
H77B H 0.4357 0.3112 0.1246 0.133 Uiso 1 1 calc R
H77C H 0.4743 0.352 0.1026 0.133 Uiso 1 1 calc R
C78 C 0.5796(3) 0.2224(6) 0.1600(6) 0.181(6) Uani 1 1 d .
H78A H 0.5933 0.1714 0.1555 0.272 Uiso 1 1 calc R
H78B H 0.5974 0.2347 0.2017 0.272 Uiso 1 1 calc R
H78C H 0.5899 0.2625 0.1407 0.272 Uiso 1 1 calc R
C79 C 0.4654(3) 0.1787(4) 0.0524(3) 0.095(2) Uani 1 1 d .
H79A H 0.4675 0.216 0.0256 0.143 Uiso 1 1 calc R
H79B H 0.4252 0.1686 0.0396 0.143 Uiso 1 1 calc R
H79C H 0.484 0.1297 0.0523 0.143 Uiso 1 1 calc R
C80 C 0.4101(4) 0.0667(5) 0.1999(4) 0.115(3) Uani 1 1 d .
H80A H 0.3749 0.036 0.185 0.172 Uiso 1 1 calc R
H80B H 0.411 0.1075 0.2262 0.172 Uiso 1 1 calc R
H80C H 0.4434 0.0324 0.2213 0.172 Uiso 1 1 calc R
C81 C 0.3280(4) -0.1008(6) 0.3515(4) 0.125(3) Uani 1 1 d .
H81A H 0.3024 -0.1444 0.3297 0.187 Uiso 1 1 calc R
H81B H 0.3052 -0.0541 0.3465 0.187 Uiso 1 1 calc R
H81C H 0.3508 -0.1143 0.3931 0.187 Uiso 1 1 calc R
C82 C 0.3624(3) 0.1957(4) 0.1086(3) 0.0709(15) Uani 1 1 d .
H82A H 0.3234 0.1783 0.096 0.106 Uiso 1 1 calc R
H82B H 0.3634 0.2174 0.0751 0.106 Uiso 1 1 calc R
H82C H 0.3741 0.2359 0.1389 0.106 Uiso 1 1 calc R
C83 C 0.2645(5) 0.0854(5) 0.4333(3) 0.140(4) Uani 1 1 d .
H83A H 0.2876 0.0452 0.4621 0.21 Uiso 1 1 calc R
H83B H 0.2598 0.072 0.3953 0.21 Uiso 1 1 calc R
H83C H 0.2267 0.0882 0.4296 0.21 Uiso 1 1 calc R
C95 C 0.2562(5) 0.2248(5) 0.4097(4) 0.143(4) Uani 1 1 d .
H95A H 0.2205 0.2297 0.4103 0.214 Uiso 1 1 calc R
H95B H 0.2472 0.2102 0.3704 0.214 Uiso 1 1 calc R
H95C H 0.2765 0.2749 0.4207 0.214 Uiso 1 1 calc R
C96 C 0.9850(4) 1.0034(6) 1.0281(4) 0.111(3) Uani 1 1 d .
H96 H 1.006 1.0272 1.0656 0.133 Uiso 1 1 calc R
C110 C 0.9387(4) 1.0400(5) 0.9847(4) 0.095(2) Uani 1 1 d .
H110 H 0.9276 1.0889 0.9927 0.114 Uiso 1 1 calc R
C136 C 0.3971(3) 0.0355(4) 0.0847(3) 0.087(2) Uani 1 1 d .
H13D H 0.4302 0.0005 0.0997 0.131 Uiso 1 1 calc R
H13E H 0.3899 0.0594 0.0481 0.131 Uiso 1 1 calc R
H13F H 0.3633 0.0057 0.0775 0.131 Uiso 1 1 calc R
N1 N 0.41043(15) 0.1769(2) 0.54450(14) 0.0382(8) Uani 1 1 d .
N2 N 0.65932(15) 0.0258(2) 0.67810(14) 0.0362(8) Uani 1 1 d .
N3 N 0.70272(14) 0.1464(2) 0.47547(14) 0.0359(8) Uani 1 1 d .
N4 N 0.44576(14) 0.2841(2) 0.33674(14) 0.0347(8) Uani 1 1 d .
N5 N 0.62399(14) 0.3880(2) 0.60020(14) 0.0367(8) Uani 1 1 d .
N6 N 0.48650(14) -0.0723(2) 0.41316(14) 0.0357(8) Uani 1 1 d .
N7 N 0.4872(2) 0.1494(3) 0.1704(2) 0.0791(15) Uani 1 1 d .
Cl1 Cl 0.53327(4) 0.09768(6) 0.61733(4) 0.0355(2) Uani 1 1 d .
Cl2 Cl 0.41962(4) 0.23440(6) 0.43541(4) 0.0367(2) Uani 1 1 d .
Cl3 Cl 0.57471(4) 0.21618(6) 0.39710(4) 0.0336(2) Uani 1 1 d .
Cl4 Cl 0.68875(4) 0.07933(6) 0.57995(4) 0.0329(2) Uani 1 1 d .
Cl5 Cl 0.51457(4) 0.28796(6) 0.57637(4) 0.0361(2) Uani 1 1 d .
Cl6 Cl 0.53619(4) 0.34744(6) 0.46654(4) 0.0353(2) Uani 1 1 d .
Cl7 Cl 0.67127(4) 0.27013(6) 0.54046(4) 0.0334(2) Uani 1 1 d .
Cl8 Cl 0.64888(4) 0.21063(6) 0.64954(4) 0.0335(2) Uani 1 1 d .
Cl9 Cl 0.43906(4) 0.04244(6) 0.47609(4) 0.0365(2) Uani 1 1 d .
Cl10 Cl 0.46078(4) 0.10241(6) 0.36642(4) 0.0339(2) Uani 1 1 d .
Cl11 Cl 0.59616(4) 0.02569(6) 0.43923(4) 0.0328(2) Uani 1 1 d .
Cl12 Cl 0.57366(4) -0.03476(6) 0.54954(4) 0.0350(2) Uani 1 1 d .
Cl30 Cl 0.55476(4) 0.15649(6) 0.50771(4) 0.02466(14) Uani 1 1 d .
Ti1 Ti 0.46355(3) 0.16780(5) 0.52919(3) 0.03278(17) Uani 1 1 d .
Ti2 Ti 0.62141(3) 0.07680(4) 0.61499(3) 0.03024(16) Uani 1 1 d .
Ti3 Ti 0.64601(3) 0.14727(4) 0.48580(3) 0.02984(15) Uani 1 1 d .
Ti4 Ti 0.48742(3) 0.23720(4) 0.40130(3) 0.03086(16) Uani 1 1 d .
Ti5 Ti 0.59891(3) 0.30030(4) 0.56657(3) 0.03046(16) Uani 1 1 d .
Ti6 Ti 0.51164(3) 0.01373(4) 0.44936(3) 0.03110(16) Uani 1 1 d .
Si1 Si 0.41185(7) 0.11190(11) 0.13853(8) 0.0688(4) Uani 1 1 d .
Si2 Si 0.50209(9) 0.21956(12) 0.12665(10) 0.0881(6) Uani 1 1 d .

loop_
_atom_site_aniso_label
_atom_site_aniso_U_11
_atom_site_aniso_U_22
_atom_site_aniso_U_33
_atom_site_aniso_U_23
_atom_site_aniso_U_13
_atom_site_aniso_U_12
C1 0.066(3) 0.035(2) 0.069(3) -0.005(2) 0.033(3) -0.007(2)
C2 0.053(3) 0.117(5) 0.046(3) -0.004(3) 0.019(3) -0.015(3)
C3 0.038(2) 0.060(3) 0.035(2) 0.012(2) 0.0109(19) 0.019(2)
C4 0.047(3) 0.079(4) 0.040(3) 0.017(2) 0.004(2) 0.012(3)
C5 0.044(2) 0.041(2) 0.034(2) -0.0046(18) 0.0195(19) -0.0118(19)
C6 0.048(3) 0.056(3) 0.036(2) -0.004(2) 0.014(2) -0.021(2)
C7 0.067(4) 0.059(3) 0.046(3) -0.002(2) 0.010(3) -0.026(3)
C8 0.106(5) 0.053(4) 0.070(4) -0.021(3) 0.031(4) -0.030(4)
C9 0.068(4) 0.076(4) 0.056(3) 0.040(3) 0.024(3) 0.011(3)
C10 0.040(3) 0.070(4) 0.058(3) -0.004(3) 0.014(2) -0.012(2)
C11 0.039(2) 0.051(3) 0.028(2) 0.0149(18) 0.0141(18) 0.018(2)
C12 0.047(3) 0.060(3) 0.036(2) 0.019(2) 0.016(2) 0.014(2)
C13 0.091(5) 0.115(7) 0.124(7) -0.033(5) 0.025(5) 0.022(5)
C14 0.027(2) 0.071(3) 0.036(2) -0.022(2) 0.0130(18) -0.008(2)
C15 0.040(3) 0.070(3) 0.051(3) -0.028(2) 0.028(2) -0.019(2)
C16 0.033(3) 0.081(4) 0.038(3) -0.027(3) 0.013(2) 0.003(2)
C17 0.042(3) 0.087(4) 0.041(2) -0.009(3) 0.013(2) 0.026(3)
C18 0.047(3) 0.044(3) 0.058(3) 0.000(2) 0.034(2) -0.001(2)
C19 0.047(3) 0.100(5) 0.106(5) -0.012(4) 0.055(3) -0.011(3)
C20 0.031(2) 0.082(4) 0.066(3) 0.004(3) 0.027(2) -0.001(2)
C21 0.067(4) 0.109(5) 0.053(3) -0.017(3) 0.038(3) -0.007(3)
C22 0.069(3) 0.073(4) 0.027(2) 0.003(2) 0.020(2) 0.003(3)
C23 0.107(5) 0.075(4) 0.055(3) -0.007(3) 0.037(3) -0.004(4)
C24 0.090(4) 0.076(4) 0.038(3) 0.021(3) 0.026(3) 0.010(3)
C25 0.063(3) 0.055(3) 0.044(3) 0.023(2) 0.017(2) 0.013(2)
C26 0.041(3) 0.031(2) 0.051(3) -0.0037(19) 0.016(2) 0.0052(19)
C27 0.081(4) 0.042(3) 0.092(4) -0.005(3) 0.036(4) 0.000(3)
C28 0.060(3) 0.065(3) 0.024(2) 0.007(2) 0.007(2) -0.010(3)
C29 0.055(3) 0.038(3) 0.076(3) -0.002(2) 0.027(3) -0.001(2)
C30 0.055(3) 0.075(4) 0.068(3) 0.007(3) 0.024(3) 0.012(3)
C31 0.083(4) 0.044(3) 0.121(6) -0.012(3) 0.054(4) -0.010(3)
C32 0.045(3) 0.047(3) 0.027(2) 0.0115(18) 0.0062(19) 0.001(2)
C33 0.046(3) 0.060(3) 0.072(3) -0.001(3) 0.037(3) -0.003(2)
C34 0.118(6) 0.085(5) 0.051(3) 0.045(3) 0.027(4) 0.021(4)
C35 0.075(4) 0.043(3) 0.116(6) -0.027(4) 0.034(4) -0.003(3)
C36 0.065(4) 0.055(3) 0.077(4) -0.027(3) 0.027(3) 0.003(3)
C37 0.029(2) 0.066(3) 0.048(3) 0.017(2) 0.004(2) 0.008(2)
C38 0.079(4) 0.075(4) 0.058(3) 0.035(3) 0.032(3) 0.044(3)
C39 0.055(3) 0.053(3) 0.044(2) 0.018(2) 0.021(2) 0.002(2)
C40 0.070(3) 0.060(3) 0.071(3) -0.012(3) 0.051(3) -0.007(3)
C41 0.096(5) 0.078(4) 0.067(4) 0.040(3) 0.033(3) 0.038(4)
C42 0.106(6) 0.113(7) 0.096(5) 0.011(5) 0.064(5) -0.010(5)
C43 0.049(3) 0.045(3) 0.061(3) -0.015(2) 0.020(2) 0.005(2)
C44 0.090(5) 0.103(5) 0.141(7) -0.020(5) 0.098(5) -0.015(4)
C45 0.093(5) 0.097(5) 0.093(4) -0.027(4) 0.075(4) -0.018(4)
C46 0.086(4) 0.035(3) 0.094(4) 0.000(3) 0.058(4) -0.009(3)
C47 0.138(7) 0.115(7) 0.080(5) 0.000(5) 0.048(5) 0.023(5)
C48 0.088(4) 0.129(6) 0.045(3) 0.009(3) 0.035(3) 0.010(4)
C49 0.083(5) 0.105(6) 0.095(5) 0.011(4) 0.049(4) 0.000(4)
C50 0.092(4) 0.062(3) 0.053(3) -0.021(3) 0.036(3) -0.003(3)
C51 0.108(7) 0.135(8) 0.135(8) 0.016(7) 0.084(7) -0.005(6)
C52 0.096(5) 0.068(4) 0.104(5) -0.006(4) 0.059(5) -0.026(4)
C53 0.049(3) 0.038(3) 0.116(5) -0.006(3) 0.026(3) 0.000(2)
C54 0.117(6) 0.106(6) 0.107(6) -0.031(5) 0.051(5) -0.046(5)
C55 0.057(3) 0.091(4) 0.073(4) -0.035(3) 0.045(3) -0.027(3)
C56 0.071(4) 0.107(6) 0.089(5) -0.006(4) 0.018(4) 0.002(4)
C57 0.147(9) 0.200(11) 0.141(8) -0.070(8) 0.104(8) -0.046(8)
C58 0.039(3) 0.112(5) 0.084(4) -0.046(4) 0.037(3) -0.022(3)
C59 0.075(5) 0.132(7) 0.115(6) -0.030(5) 0.042(5) -0.011(5)
C60 0.089(6) 0.190(10) 0.105(6) 0.015(6) 0.052(5) -0.021(6)
C61 0.036(3) 0.105(5) 0.061(3) -0.037(3) 0.020(3) 0.004(3)
C62 0.067(4) 0.095(5) 0.044(3) 0.043(3) 0.011(3) 0.017(3)
C63 0.063(3) 0.059(3) 0.083(4) -0.008(3) 0.051(3) -0.006(3)
C64 0.129(7) 0.061(4) 0.204(10) -0.021(5) 0.113(7) -0.018(4)
C65 0.082(5) 0.127(6) 0.076(4) 0.011(4) 0.040(4) 0.018(4)
C66 0.130(7) 0.092(6) 0.126(7) 0.014(5) 0.051(6) -0.011(5)
C67 0.180(9) 0.106(7) 0.191(10) 0.000(6) 0.149(9) 0.009(6)
C68 0.084(4) 0.070(4) 0.049(3) -0.003(3) 0.023(3) 0.006(3)
C69 0.076(4) 0.173(8) 0.066(4) 0.015(5) 0.030(3) 0.073(5)
C70 0.133(7) 0.116(7) 0.065(4) -0.023(4) 0.006(4) 0.021(5)
C71 0.126(7) 0.144(8) 0.095(6) 0.053(6) 0.050(5) 0.050(6)
C72 0.077(5) 0.159(9) 0.156(8) 0.030(7) 0.064(6) 0.005(5)
C73 0.075(5) 0.131(8) 0.137(9) 0.026(7) 0.054(6) -0.010(5)
C74 0.104(5) 0.086(5) 0.110(6) 0.025(4) 0.068(5) 0.041(4)
C75 0.058(4) 0.076(4) 0.122(6) -0.003(4) 0.026(4) 0.021(3)
C76 0.140(8) 0.144(8) 0.100(6) 0.056(6) 0.043(6) 0.026(6)
C77 0.098(5) 0.058(4) 0.096(5) 0.001(3) 0.040(4) 0.003(3)
C78 0.066(5) 0.114(8) 0.302(16) 0.021(9) 0.050(8) -0.014(5)
C79 0.100(5) 0.096(5) 0.103(5) -0.001(4) 0.061(4) 0.028(4)
C80 0.117(6) 0.127(7) 0.105(6) 0.035(5) 0.060(5) 0.040(5)
C81 0.135(7) 0.138(8) 0.136(7) 0.014(6) 0.095(6) 0.014(6)
C82 0.068(4) 0.085(4) 0.067(3) 0.009(3) 0.040(3) 0.016(3)
C83 0.226(11) 0.100(6) 0.074(5) -0.020(4) 0.063(6) -0.057(7)
C95 0.224(11) 0.125(7) 0.103(6) 0.057(6) 0.101(7) 0.082(8)
C96 0.080(6) 0.127(8) 0.116(7) 0.010(6) 0.044(5) -0.039(5)
C110 0.093(5) 0.079(5) 0.124(7) -0.014(5) 0.063(5) -0.043(4)
C136 0.082(4) 0.088(5) 0.095(5) -0.022(4) 0.048(4) -0.016(4)
N1 0.040(2) 0.043(2) 0.0298(17) -0.0004(15) 0.0168(16) 0.0026(16)
N2 0.0388(19) 0.0329(18) 0.0310(18) 0.0000(14) 0.0136(16) -0.0025(15)
N3 0.0274(17) 0.042(2) 0.0310(17) -0.0049(14) 0.0098(14) -0.0015(14)
N4 0.0281(17) 0.043(2) 0.0291(17) 0.0070(14) 0.0116(14) 0.0067(14)
N5 0.0358(19) 0.038(2) 0.0346(18) 0.0057(15) 0.0172(16) 0.0061(15)
N6 0.0314(18) 0.043(2) 0.0312(17) 0.0039(15) 0.0151(15) 0.0007(15)
N7 0.067(3) 0.070(3) 0.083(3) -0.009(3) 0.026(3) 0.013(2)
Cl1 0.0331(5) 0.0463(6) 0.0252(4) 0.0059(4) 0.0136(4) 0.0018(4)
Cl2 0.0265(5) 0.0511(6) 0.0285(5) 0.0082(4) 0.0113(4) 0.0079(4)
Cl3 0.0312(5) 0.0410(5) 0.0282(5) 0.0083(4) 0.0149(4) 0.0049(4)
Cl4 0.0272(5) 0.0361(5) 0.0288(5) 0.0051(4) 0.0096(4) 0.0056(4)
Cl5 0.0353(5) 0.0410(6) 0.0328(5) -0.0015(4) 0.0182(4) 0.0034(4)
Cl6 0.0376(5) 0.0334(5) 0.0301(5) 0.0065(4) 0.0140(4) 0.0068(4)
Cl7 0.0318(5) 0.0333(5) 0.0344(5) -0.0016(4) 0.0165(4) -0.0016(4)
Cl8 0.0339(5) 0.0321(5) 0.0246(4) 0.0010(4) 0.0078(4) 0.0002(4)
Cl9 0.0314(5) 0.0449(6) 0.0322(5) -0.0026(4) 0.0156(4) -0.0051(4)
Cl10 0.0303(5) 0.0406(6) 0.0225(4) 0.0026(4) 0.0076(4) 0.0004(4)
Cl11 0.0319(5) 0.0337(5) 0.0318(5) -0.0033(4) 0.0157(4) 0.0000(4)
Cl12 0.0379(5) 0.0316(5) 0.0271(4) 0.0031(4) 0.0107(4) -0.0016(4)
Cl30 0.0231(3) 0.0273(4) 0.0201(3) 0.0031(3) 0.0086(3) 0.0026(3)
Ti1 0.0283(4) 0.0430(4) 0.0253(3) 0.0021(3) 0.0125(3) 0.0031(3)
Ti2 0.0289(4) 0.0333(4) 0.0214(3) 0.0038(3) 0.0079(3) 0.0017(3)
Ti3 0.0261(4) 0.0332(4) 0.0271(3) 0.0012(3) 0.0114(3) 0.0021(3)
Ti4 0.0266(4) 0.0375(4) 0.0236(3) 0.0074(3) 0.0094(3) 0.0054(3)
Ti5 0.0309(4) 0.0298(4) 0.0264(3) 0.0021(3) 0.0117(3) 0.0032(3)
Ti6 0.0280(4) 0.0355(4) 0.0247(3) 0.0003(3) 0.0098(3) -0.0013(3)
Si1 0.0643(9) 0.0778(11) 0.0704(10) 0.0057(8) 0.0389(8) 0.0161(8)
Si2 0.0751(12) 0.0752(12) 0.1120(15) -0.0014(11) 0.0466(11) 0.0085(9)

loop_
_atom_type_symbol
_atom_type_description
_atom_type_scat_dispersion_real
_atom_type_scat_dispersion_imag
_atom_type_scat_source
C C 0.0033 0.0016 'International Tables Vol C Tables 4.2.6.8 and 6.1.1.4'
H H 0 0 'International Tables Vol C Tables 4.2.6.8 and 6.1.1.4'
N N 0.0061 0.0033 'International Tables Vol C Tables 4.2.6.8 and 6.1.1.4'
Cl Cl 0.1484 0.1585 'International Tables Vol C Tables 4.2.6.8 and 6.1.1.4'
Ti Ti 0.2776 0.4457 'International Tables Vol C Tables 4.2.6.8 and 6.1.1.4'
Si Si 0.0817 0.0704 'International Tables Vol C Tables 4.2.6.8 and 6.1.1.4'

loop_
_geom_angle_atom_site_label_1
_geom_angle_atom_site_label_2
_geom_angle_atom_site_label_3
_geom_angle
C27 C1 C5 118.5(5)
C27 C1 C53 120.4(5)
C5 C1 C53 121.1(4)
C37 C2 H2A 109.5
C37 C2 H2B 109.5
H2A C2 H2B 109.5
C37 C2 H2C 109.5
H2A C2 H2C 109.5
H2B C2 H2C 109.5
C4 C3 C11 117.3(5)
C4 C3 C37 120.7(4)
C11 C3 C37 121.8(4)
C3 C4 C62 120.7(5)
C3 C4 H4 119.6
C62 C4 H4 119.6
N6 C5 C1 120.1(4)
N6 C5 C6 118.3(4)
C1 C5 C6 121.6(4)
C7 C6 C5 116.9(5)
C7 C6 C10 121.4(4)
C5 C6 C10 121.7(4)
C8 C7 C6 122.4(5)
C8 C7 H7 118.8
C6 C7 H7 118.8
C7 C8 C27 119.9(5)
C7 C8 H8 120.1
C27 C8 H8 120.1
C62 C9 C12 121.0(5)
C62 C9 H9 119.5
C12 C9 H9 119.5
C6 C10 C81 113.5(5)
C6 C10 C71 112.9(5)
C81 C10 C71 109.9(6)
C6 C10 H10 106.7
C81 C10 H10 106.7
C71 C10 H10 106.7
C12 C11 N4 118.9(4)
C12 C11 C3 122.4(4)
N4 C11 C3 118.7(4)
C11 C12 C9 117.2(5)
C11 C12 C39 121.8(4)
C9 C12 C39 121.0(5)
C39 C13 H13A 109.5
C39 C13 H13B 109.5
H13A C13 H13B 109.5
C39 C13 H13C 109.5
H13A C13 H13C 109.5
H13B C13 H13C 109.5
N3 C14 C16 119.2(5)
N3 C14 C15 118.9(4)
C16 C14 C15 121.8(4)
C55 C15 C14 117.2(5)
C55 C15 C63 119.9(5)
C14 C15 C63 122.8(4)
C14 C16 C61 117.4(6)
C14 C16 C17 120.6(4)
C61 C16 C17 122.0(5)
C68 C17 C16 111.2(4)
C68 C17 C69 108.6(5)
C16 C17 C69 115.8(5)
C68 C17 H17 106.9
C16 C17 H17 106.9
C69 C17 H17 106.9
C33 C18 N1 118.4(4)
C33 C18 C40 122.3(4)
N1 C18 C40 119.3(4)
C44 C19 C33 121.2(6)
C44 C19 H19 119.4
C33 C19 H19 119.4
C83 C20 C33 112.5(5)
C83 C20 C95 109.1(7)
C33 C20 C95 113.4(5)
C83 C20 H20 107.2
C33 C20 H20 107.2
C95 C20 H20 107.2
C54 C21 C40 111.2(6)
C54 C21 C47 111.9(6)
C40 C21 C47 110.2(6)
C54 C21 H21 107.8
C40 C21 H21 107.8
C47 C21 H21 107.8
C28 C22 C23 109.9(5)
C28 C22 C48 114.7(5)
C23 C22 C48 109.3(5)
C28 C22 H22 107.5
C23 C22 H22 107.5
C48 C22 H22 107.5
C22 C23 H23A 109.5
C22 C23 H23B 109.5
H23A C23 H23B 109.5
C22 C23 H23C 109.5
H23A C23 H23C 109.5
H23B C23 H23C 109.5
C34 C24 C28 121.6(5)
C34 C24 H24 119.2
C28 C24 H24 119.2
C41 C25 C32 117.6(5)
C41 C25 C38 121.0(5)
C32 C25 C38 121.4(4)
C43 C26 N5 119.5(5)
C43 C26 C29 121.9(5)
N5 C26 C29 118.6(4)
C1 C27 C8 120.8(6)
C1 C27 H27 119.6
C8 C27 H27 119.6
C24 C28 C32 116.5(5)
C24 C28 C22 121.3(5)
C32 C28 C22 122.1(4)
C31 C29 C26 117.7(6)
C31 C29 C46 119.7(5)
C26 C29 C46 122.6(4)
C37 C30 H30A 109.5
C37 C30 H30B 109.5
H30A C30 H30B 109.5
C37 C30 H30C 109.5
H30A C30 H30C 109.5
H30B C30 H30C 109.5
C35 C31 C29 120.7(6)
C35 C31 H31 119.6
C29 C31 H31 119.6
N2 C32 C25 119.5(4)
N2 C32 C28 118.4(4)
C25 C32 C28 122.1(4)
C19 C33 C18 117.2(5)
C19 C33 C20 120.8(5)
C18 C33 C20 121.9(4)
C24 C34 C41 121.1(5)
C24 C34 H34 119.5
C41 C34 H34 119.5
C36 C35 C31 121.0(6)
C36 C35 H35 119.5
C31 C35 H35 119.5
C35 C36 C43 120.6(6)
C35 C36 H36 119.7
C43 C36 H36 119.7
C2 C37 C3 110.4(5)
C2 C37 C30 110.2(4)
C3 C37 C30 113.5(4)
C2 C37 H37 107.5
C3 C37 H37 107.5
C30 C37 H37 107.5
C57 C38 C25 113.3(6)
C57 C38 C60 107.5(7)
C25 C38 C60 114.0(5)
C57 C38 H38 107.2
C25 C38 H38 107.2
C60 C38 H38 107.2
C59 C39 C12 113.1(5)
C59 C39 C13 110.0(6)
C12 C39 C13 114.3(5)
C59 C39 H39 106.2
C12 C39 H39 106.2
C13 C39 H39 106.2
C45 C40 C18 117.5(5)
C45 C40 C21 120.5(5)
C18 C40 C21 121.9(4)
C25 C41 C34 121.0(6)
C25 C41 H41 119.5
C34 C41 H41 119.5
C51 C42 C52 123.3(9)
C51 C42 H42 118.4
C52 C42 H42 118.4
C26 C43 C36 118.1(6)
C26 C43 C50 121.1(4)
C36 C43 C50 120.8(5)
C45 C44 C19 120.2(5)
C45 C44 H44 119.9
C19 C44 H44 119.9
C44 C45 C40 121.7(6)
C44 C45 H45 119.2
C40 C45 H45 119.2
C29 C46 C74 112.1(5)
C29 C46 C49 112.9(5)
C74 C46 C49 111.1(5)
C29 C46 H46 106.8
C74 C46 H46 106.8
C49 C46 H46 106.8
C21 C47 H47A 109.5
C21 C47 H47B 109.5
H47A C47 H47B 109.5
C21 C47 H47C 109.5
H47A C47 H47C 109.5
H47B C47 H47C 109.5
C22 C48 H48A 109.5
C22 C48 H48B 109.5
H48A C48 H48B 109.5
C22 C48 H48C 109.5
H48A C48 H48C 109.5
H48B C48 H48C 109.5
C46 C49 H49A 109.5
C46 C49 H49B 109.5
H49A C49 H49B 109.5
C46 C49 H49C 109.5
H49A C49 H49C 109.5
H49B C49 H49C 109.5
C43 C50 C67 114.5(5)
C43 C50 C76 110.3(6)
C67 C50 C76 110.4(7)
C43 C50 H50 107.1
C67 C50 H50 107.1
C76 C50 H50 107.1
C42 C51 C73 118.3(10)
C42 C51 H51 120.9
C73 C51 H51 120.9
C110 C52 C42 116.9(8)
C110 C52 C66 123.5(8)
C42 C52 C66 119.6(8)
C56 C53 C72 109.2(6)
C56 C53 C1 111.7(5)
C72 C53 C1 113.2(6)
C56 C53 H53 107.5
C72 C53 H53 107.5
C1 C53 H53 107.5
C21 C54 H54A 109.5
C21 C54 H54B 109.5
H54A C54 H54B 109.5
C21 C54 H54C 109.5
H54A C54 H54C 109.5
H54B C54 H54C 109.5
C58 C55 C15 121.5(6)
C58 C55 H55 119.3
C15 C55 H55 119.3
C53 C56 H56A 109.5
C53 C56 H56B 109.5
H56A C56 H56B 109.5
C53 C56 H56C 109.5
H56A C56 H56C 109.5
H56B C56 H56C 109.5
C38 C57 H57A 109.5
C38 C57 H57B 109.5
H57A C57 H57B 109.5
C38 C57 H57C 109.5
H57A C57 H57C 109.5
H57B C57 H57C 109.5
C55 C58 C61 120.3(5)
C55 C58 H58 119.8
C61 C58 H58 119.8
C39 C59 H59A 109.5
C39 C59 H59B 109.5
H59A C59 H59B 109.5
C39 C59 H59C 109.5
H59A C59 H59C 109.5
H59B C59 H59C 109.5
C38 C60 H60A 109.5
C38 C60 H60B 109.5
H60A C60 H60B 109.5
C38 C60 H60C 109.5
H60A C60 H60C 109.5
H60B C60 H60C 109.5
C58 C61 C16 121.7(6)
C58 C61 H61 119.1
C16 C61 H61 119.1
C9 C62 C4 121.2(4)
C9 C62 H62 119.4
C4 C62 H62 119.4
C15 C63 C64 113.0(5)
C15 C63 C65 110.4(5)
C64 C63 C65 110.7(6)
C15 C63 H63 107.5
C64 C63 H63 107.5
C65 C63 H63 107.5
C63 C64 H64A 109.5
C63 C64 H64B 109.5
H64A C64 H64B 109.5
C63 C64 H64C 109.5
H64A C64 H64C 109.5
H64B C64 H64C 109.5
C63 C65 H65A 109.5
C63 C65 H65B 109.5
H65A C65 H65B 109.5
C63 C65 H65C 109.5
H65A C65 H65C 109.5
H65B C65 H65C 109.5
C52 C66 H66A 109.5
C52 C66 H66B 109.5
H66A C66 H66B 109.5
C52 C66 H66C 109.5
H66A C66 H66C 109.5
H66B C66 H66C 109.5
C50 C67 H67A 109.5
C50 C67 H67B 109.5
H67A C67 H67B 109.5
C50 C67 H67C 109.5
H67A C67 H67C 109.5
H67B C67 H67C 109.5
C17 C68 H68A 109.5
C17 C68 H68B 109.5
H68A C68 H68B 109.5
C17 C68 H68C 109.5
H68A C68 H68C 109.5
H68B C68 H68C 109.5
C17 C69 H69A 109.5
C17 C69 H69B 109.5
H69A C69 H69B 109.5
C17 C69 H69C 109.5
H69A C69 H69C 109.5
H69B C69 H69C 109.5
N7 C70 H70A 109.5
N7 C70 H70B 109.5
H70A C70 H70B 109.5
N7 C70 H70C 109.5
H70A C70 H70C 109.5
H70B C70 H70C 109.5
C10 C71 H71A 109.5
C10 C71 H71B 109.5
H71A C71 H71B 109.5
C10 C71 H71C 109.5
H71A C71 H71C 109.5
H71B C71 H71C 109.5
C53 C72 H72A 109.5
C53 C72 H72B 109.5
H72A C72 H72B 109.5
C53 C72 H72C 109.5
H72A C72 H72C 109.5
H72B C72 H72C 109.5
C96 C73 C51 118.2(9)
C96 C73 H73 120.9
C51 C73 H73 120.9
C46 C74 H74A 109.5
C46 C74 H74B 109.5
H74A C74 H74B 109.5
C46 C74 H74C 109.5
H74A C74 H74C 109.5
H74B C74 H74C 109.5
N7 C75 H75A 109.5
N7 C75 H75B 109.5
H75A C75 H75B 109.5
N7 C75 H75C 109.5
H75A C75 H75C 109.5
H75B C75 H75C 109.5
C50 C76 H76A 109.5
C50 C76 H76B 109.5
H76A C76 H76B 109.5
C50 C76 H76C 109.5
H76A C76 H76C 109.5
H76B C76 H76C 109.5
Si2 C77 H77A 109.5
Si2 C77 H77B 109.5
H77A C77 H77B 109.5
Si2 C77 H77C 109.5
H77A C77 H77C 109.5
H77B C77 H77C 109.5
Si2 C78 H78A 109.5
Si2 C78 H78B 109.5
H78A C78 H78B 109.5
Si2 C78 H78C 109.5
H78A C78 H78C 109.5
H78B C78 H78C 109.5
Si2 C79 H79A 109.5
Si2 C79 H79B 109.5
H79A C79 H79B 109.5
Si2 C79 H79C 109.5
H79A C79 H79C 109.5
H79B C79 H79C 109.5
Si1 C80 H80A 109.5
Si1 C80 H80B 109.5
H80A C80 H80B 109.5
Si1 C80 H80C 109.5
H80A C80 H80C 109.5
H80B C80 H80C 109.5
C10 C81 H81A 109.5
C10 C81 H81B 109.5
H81A C81 H81B 109.5
C10 C81 H81C 109.5
H81A C81 H81C 109.5
H81B C81 H81C 109.5
Si1 C82 H82A 109.5
Si1 C82 H82B 109.5
H82A C82 H82B 109.5
Si1 C82 H82C 109.5
H82A C82 H82C 109.5
H82B C82 H82C 109.5
C20 C83 H83A 109.5
C20 C83 H83B 109.5
H83A C83 H83B 109.5
C20 C83 H83C 109.5
H83A C83 H83C 109.5
H83B C83 H83C 109.5
C20 C95 H95A 109.5
C20 C95 H95B 109.5
H95A C95 H95B 109.5
C20 C95 H95C 109.5
H95A C95 H95C 109.5
H95B C95 H95C 109.5
C110 C96 C73 120.7(10)
C110 C96 H96 119.7
C73 C96 H96 119.7
C96 C110 C52 122.6(9)
C96 C110 H110 118.7
C52 C110 H110 118.7
Si1 C136 H13D 109.5
Si1 C136 H13E 109.5
H13D C136 H13E 109.5
Si1 C136 H13F 109.5
H13D C136 H13F 109.5
H13E C136 H13F 109.5
C18 N1 Ti1 176.4(3)
C32 N2 Ti2 175.9(3)
C14 N3 Ti3 169.7(3)
C11 N4 Ti4 178.9(3)
C26 N5 Ti5 175.6(3)
C5 N6 Ti6 177.2(3)
C75 N7 C70 110.0(5)
C75 N7 Si2 105.8(5)
C70 N7 Si2 109.4(5)
C75 N7 Si1 106.3(4)
C70 N7 Si1 106.8(5)
Si2 N7 Si1 118.3(3)
Ti1 Cl1 Ti2 109.46(4)
Ti1 Cl2 Ti4 108.99(4)
Ti3 Cl3 Ti4 109.31(4)
Ti2 Cl4 Ti3 110.14(4)
Ti1 Cl5 Ti5 109.54(5)
Ti4 Cl6 Ti5 109.85(4)
Ti3 Cl7 Ti5 109.16(4)
Ti2 Cl8 Ti5 109.13(4)
Ti1 Cl9 Ti6 108.56(4)
Ti6 Cl10 Ti4 108.81(4)
Ti3 Cl11 Ti6 108.76(4)
Ti6 Cl12 Ti2 109.00(4)
Ti6 Cl30 Ti4 89.95(3)
Ti6 Cl30 Ti1 90.63(4)
Ti4 Cl30 Ti1 89.15(3)
Ti6 Cl30 Ti2 90.46(3)
Ti4 Cl30 Ti2 179.19(5)
Ti1 Cl30 Ti2 90.15(4)
Ti6 Cl30 Ti3 89.92(4)
Ti4 Cl30 Ti3 90.34(4)
Ti1 Cl30 Ti3 179.24(5)
Ti2 Cl30 Ti3 90.36(3)
Ti6 Cl30 Ti5 179.63(5)
Ti4 Cl30 Ti5 90.12(4)
Ti1 Cl30 Ti5 89.73(4)
Ti2 Cl30 Ti5 89.46(3)
Ti3 Cl30 Ti5 89.72(4)
N1 Ti1 Cl2 100.02(12)
N1 Ti1 Cl5 97.36(13)
Cl2 Ti1 Cl5 89.03(4)
N1 Ti1 Cl1 98.66(12)
Cl2 Ti1 Cl1 161.31(5)
Cl5 Ti1 Cl1 87.93(4)
N1 Ti1 Cl9 101.83(13)
Cl2 Ti1 Cl9 88.49(4)
Cl5 Ti1 Cl9 160.79(5)
Cl1 Ti1 Cl9 88.35(4)
N1 Ti1 Cl30 177.67(13)
Cl2 Ti1 Cl30 81.00(4)
Cl5 Ti1 Cl30 80.53(4)
Cl1 Ti1 Cl30 80.31(4)
Cl9 Ti1 Cl30 80.27(4)
N2 Ti2 Cl8 101.40(12)
N2 Ti2 Cl4 101.19(13)
Cl8 Ti2 Cl4 89.02(4)
N2 Ti2 Cl1 98.90(13)
Cl8 Ti2 Cl1 88.15(4)
Cl4 Ti2 Cl1 159.88(4)
N2 Ti2 Cl12 97.67(12)
Cl8 Ti2 Cl12 160.91(4)
Cl4 Ti2 Cl12 88.27(4)
Cl1 Ti2 Cl12 87.93(4)
N2 Ti2 Cl30 177.51(13)
Cl8 Ti2 Cl30 80.86(4)
Cl4 Ti2 Cl30 79.81(4)
Cl1 Ti2 Cl30 80.07(4)
Cl12 Ti2 Cl30 80.06(4)
N3 Ti3 Cl11 102.93(12)
N3 Ti3 Cl7 95.88(12)
Cl11 Ti3 Cl7 161.15(5)
N3 Ti3 Cl4 99.70(12)
Cl11 Ti3 Cl4 87.88(4)
Cl7 Ti3 Cl4 87.62(4)
N3 Ti3 Cl3 100.51(12)
Cl11 Ti3 Cl3 87.87(4)
Cl7 Ti3 Cl3 90.06(4)
Cl4 Ti3 Cl3 159.78(5)
N3 Ti3 Cl30 176.48(12)
Cl11 Ti3 Cl30 80.54(4)
Cl7 Ti3 Cl30 80.65(4)
Cl4 Ti3 Cl30 79.68(4)
Cl3 Ti3 Cl30 80.12(4)
N4 Ti4 Cl2 98.46(12)
N4 Ti4 Cl6 101.00(13)
Cl2 Ti4 Cl6 89.34(4)
N4 Ti4 Cl10 98.50(13)
Cl2 Ti4 Cl10 89.40(4)
Cl6 Ti4 Cl10 160.43(4)
N4 Ti4 Cl3 100.44(12)
Cl2 Ti4 Cl3 161.08(4)
Cl6 Ti4 Cl3 87.78(4)
Cl10 Ti4 Cl3 87.11(4)
N4 Ti4 Cl30 178.69(13)
Cl2 Ti4 Cl30 80.87(4)
Cl6 Ti4 Cl30 80.14(4)
Cl10 Ti4 Cl30 80.38(4)
Cl3 Ti4 Cl30 80.22(4)
N5 Ti5 Cl5 99.47(12)
N5 Ti5 Cl6 98.57(12)
Cl5 Ti5 Cl6 88.67(4)
N5 Ti5 Cl8 101.03(12)
Cl5 Ti5 Cl8 88.06(4)
Cl6 Ti5 Cl8 160.40(5)
N5 Ti5 Cl7 99.88(12)
Cl5 Ti5 Cl7 160.65(5)
Cl6 Ti5 Cl7 88.47(4)
Cl8 Ti5 Cl7 88.25(4)
N5 Ti5 Cl30 178.39(13)
Cl5 Ti5 Cl30 80.20(4)
Cl6 Ti5 Cl30 79.86(4)
Cl8 Ti5 Cl30 80.55(4)
Cl7 Ti5 Cl30 80.46(4)
N6 Ti6 Cl10 98.62(12)
N6 Ti6 Cl12 100.08(12)
Cl10 Ti6 Cl12 161.30(5)
N6 Ti6 Cl11 97.85(12)
Cl10 Ti6 Cl11 88.64(4)
Cl12 Ti6 Cl11 89.31(4)
N6 Ti6 Cl9 100.83(12)
Cl10 Ti6 Cl9 88.37(4)
Cl12 Ti6 Cl9 87.65(4)
Cl11 Ti6 Cl9 161.32(5)
N6 Ti6 Cl30 178.53(12)
Cl10 Ti6 Cl30 80.86(4)
Cl12 Ti6 Cl30 80.47(4)
Cl11 Ti6 Cl30 80.79(4)
Cl9 Ti6 Cl30 80.54(4)
C136 Si1 C80 107.6(4)
C136 Si1 C82 113.6(3)
C80 Si1 C82 111.5(3)
C136 Si1 N7 110.3(3)
C80 Si1 N7 105.2(4)
C82 Si1 N7 108.3(3)
C78 Si2 C79 112.8(5)
C78 Si2 N7 106.4(5)
C79 Si2 N7 104.9(3)
C78 Si2 C77 110.4(4)
C79 Si2 C77 113.9(3)
N7 Si2 C77 107.9(3)

loop_
_geom_bond_atom_site_label_1
_geom_bond_atom_site_label_2
_geom_bond_distance
C1 C27 1.372(7)
C1 C5 1.401(7)
C1 C53 1.517(8)
C2 C37 1.504(8)
C2 H2A 0.98
C2 H2B 0.98
C2 H2C 0.98
C3 C4 1.382(6)
C3 C11 1.432(7)
C3 C37 1.518(7)
C4 C62 1.383(8)
C4 H4 0.95
C5 N6 1.383(5)
C5 C6 1.417(6)
C6 C7 1.380(7)
C6 C10 1.486(8)
C7 C8 1.365(9)
C7 H7 0.95
C8 C27 1.394(9)
C8 H8 0.95
C9 C62 1.370(8)
C9 C12 1.407(6)
C9 H9 0.95
C10 C81 1.497(9)
C10 C71 1.515(9)
C10 H10 1
C11 C12 1.388(7)
C11 N4 1.389(5)
C12 C39 1.496(7)
C13 C39 1.517(9)
C13 H13A 0.98
C13 H13B 0.98
C13 H13C 0.98
C14 N3 1.389(6)
C14 C16 1.401(7)
C14 C15 1.408(7)
C15 C55 1.408(7)
C15 C63 1.500(8)
C16 C61 1.401(8)
C16 C17 1.523(8)
C17 C68 1.515(7)
C17 C69 1.554(7)
C17 H17 1
C18 C33 1.395(7)
C18 N1 1.397(6)
C18 C40 1.417(7)
C19 C44 1.387(9)
C19 C33 1.394(7)
C19 H19 0.95
C20 C83 1.489(9)
C20 C33 1.497(7)
C20 C95 1.517(9)
C20 H20 1
C21 C54 1.516(9)
C21 C40 1.516(8)
C21 C47 1.532(9)
C21 H21 1
C22 C28 1.483(8)
C22 C23 1.509(8)
C22 C48 1.570(8)
C22 H22 1
C23 H23A 0.98
C23 H23B 0.98
C23 H23C 0.98
C24 C34 1.341(9)
C24 C28 1.400(7)
C24 H24 0.95
C25 C41 1.377(7)
C25 C32 1.399(7)
C25 C38 1.507(8)
C26 C43 1.392(7)
C26 N5 1.392(6)
C26 C29 1.399(7)
C27 H27 0.95
C28 C32 1.424(7)
C29 C31 1.391(7)
C29 C46 1.510(8)
C30 C37 1.518(8)
C30 H30A 0.98
C30 H30B 0.98
C30 H30C 0.98
C31 C35 1.375(10)
C31 H31 0.95
C32 N2 1.389(5)
C34 C41 1.390(10)
C34 H34 0.95
C35 C36 1.364(9)
C35 H35 0.95
C36 C43 1.393(7)
C36 H36 0.95
C37 H37 1
C38 C57 1.484(11)
C38 C60 1.517(9)
C38 H38 1
C39 C59 1.462(9)
C39 H39 1
C40 C45 1.376(7)
C41 H41 0.95
C42 C51 1.344(12)
C42 C52 1.376(10)
C42 H42 0.95
C43 C50 1.505(8)
C44 C45 1.369(10)
C44 H44 0.95
C45 H45 0.95
C46 C74 1.514(8)
C46 C49 1.519(9)
C46 H46 1
C47 H47A 0.98
C47 H47B 0.98
C47 H47C 0.98
C48 H48A 0.98
C48 H48B 0.98
C48 H48C 0.98
C49 H49A 0.98
C49 H49B 0.98
C49 H49C 0.98
C50 C67 1.510(9)
C50 C76 1.517(9)
C50 H50 1
C51 C73 1.425(13)
C51 H51 0.95
C52 C110 1.356(10)
C52 C66 1.505(11)
C53 C56 1.499(10)
C53 C72 1.509(10)
C53 H53 1
C54 H54A 0.98
C54 H54B 0.98
C54 H54C 0.98
C55 C58 1.364(9)
C55 H55 0.95
C56 H56A 0.98
C56 H56B 0.98
C56 H56C 0.98
C57 H57A 0.98
C57 H57B 0.98
C57 H57C 0.98
C58 C61 1.366(9)
C58 H58 0.95
C59 H59A 0.98
C59 H59B 0.98
C59 H59C 0.98
C60 H60A 0.98
C60 H60B 0.98
C60 H60C 0.98
C61 H61 0.95
C62 H62 0.95
C63 C64 1.515(8)
C63 C65 1.523(9)
C63 H63 1
C64 H64A 0.98
C64 H64B 0.98
C64 H64C 0.98
C65 H65A 0.98
C65 H65B 0.98
C65 H65C 0.98
C66 H66A 0.98
C66 H66B 0.98
C66 H66C 0.98
C67 H67A 0.98
C67 H67B 0.98
C67 H67C 0.98
C68 H68A 0.98
C68 H68B 0.98
C68 H68C 0.98
C69 H69A 0.98
C69 H69B 0.98
C69 H69C 0.98
C70 N7 1.578(9)
C70 H70A 0.98
C70 H70B 0.98
C70 H70C 0.98
C71 H71A 0.98
C71 H71B 0.98
C71 H71C 0.98
C72 H72A 0.98
C72 H72B 0.98
C72 H72C 0.98
C73 C96 1.365(12)
C73 H73 0.95
C74 H74A 0.98
C74 H74B 0.98
C74 H74C 0.98
C75 N7 1.529(7)
C75 H75A 0.98
C75 H75B 0.98
C75 H75C 0.98
C76 H76A 0.98
C76 H76B 0.98
C76 H76C 0.98
C77 Si2 1.858(7)
C77 H77A 0.98
C77 H77B 0.98
C77 H77C 0.98
C78 Si2 1.820(8)
C78 H78A 0.98
C78 H78B 0.98
C78 H78C 0.98
C79 Si2 1.836(8)
C79 H79A 0.98
C79 H79B 0.98
C79 H79C 0.98
C80 Si1 1.831(8)
C80 H80A 0.98
C80 H80B 0.98
C80 H80C 0.98
C81 H81A 0.98
C81 H81B 0.98
C81 H81C 0.98
C82 Si1 1.844(6)
C82 H82A 0.98
C82 H82B 0.98
C82 H82C 0.98
C83 H83A 0.98
C83 H83B 0.98
C83 H83C 0.98
C95 H95A 0.98
C95 H95B 0.98
C95 H95C 0.98
C96 C110 1.348(11)
C96 H96 0.95
C110 H110 0.95
C136 Si1 1.825(7)
C136 H13D 0.98
C136 H13E 0.98
C136 H13F 0.98
N1 Ti1 1.698(4)
N2 Ti2 1.695(3)
N3 Ti3 1.700(4)
N4 Ti4 1.699(3)
N5 Ti5 1.701(4)
N6 Ti6 1.700(4)
N7 Si2 1.857(6)
N7 Si1 1.884(5)
Cl1 Ti1 2.4445(12)
Cl1 Ti2 2.4556(12)
Cl2 Ti1 2.4289(12)
Cl2 Ti4 2.4386(12)
Cl3 Ti3 2.4550(11)
Cl3 Ti4 2.4596(12)
Cl4 Ti2 2.4457(12)
Cl4 Ti3 2.4489(11)
Cl5 Ti1 2.4383(13)
Cl5 Ti5 2.4470(12)
Cl6 Ti4 2.4439(12)
Cl6 Ti5 2.4475(12)
Cl7 Ti3 2.4470(12)
Cl7 Ti5 2.4554(12)
Cl8 Ti2 2.4390(12)
Cl8 Ti5 2.4499(11)
Cl9 Ti1 2.4661(13)
Cl9 Ti6 2.4671(12)
Cl10 Ti6 2.4410(11)
Cl10 Ti4 2.4541(13)
Cl11 Ti3 2.4458(12)
Cl11 Ti6 2.4568(12)
Cl12 Ti6 2.4557(11)
Cl12 Ti2 2.4592(12)
Cl30 Ti6 2.8093(13)
Cl30 Ti4 2.8221(12)
Cl30 Ti1 2.8238(13)
Cl30 Ti2 2.8267(12)
Cl30 Ti3 2.8306(13)
Cl30 Ti5 2.8332(12)
